data_4088790
loop_
_publ_author_name
'Flynn, Matthew T.'
'Stott, Rachel'
'Blair, Victoria L.'
'Andrews, Philip C.'

_publ_section_title
;
 Loss of Chirality through Facile Lewis Base Mediated Aza-enolate
 Formation in Na and K (S)-N-(\a-Methylbenzyl)methallylamides
;
_journal_issue 16
_journal_name_full Organometallics
_journal_page_first 2707
_journal_paper_doi 10.1021/acs.organomet.6b00445
_journal_volume 35
_journal_year 2016
_chemical_formula_moiety 'C24 H32 N2 Na2'
_chemical_formula_sum 'C24 H32 N2 Na2'
_chemical_formula_weight 394.50
_space_group_IT_number 14
_space_group_name_Hall '-P 2ybc'
_space_group_name_H-M_alt 'P 1 21/c 1'
_symmetry_cell_setting monoclinic
_symmetry_space_group_name_H-M 'P 1 21/c 1'
_atom_sites_solution_hydrogens geom
_atom_sites_solution_primary direct
_atom_sites_solution_secondary difmap
_audit_creation_method SHELXL-97
_cell_angle_alpha 90.00
_cell_angle_beta 103.044(4)
_cell_angle_gamma 90.00
_cell_formula_units_Z 2
_cell_length_a 11.4543(6)
_cell_length_b 11.3694(7)
_cell_length_c 8.8489(5)
_cell_measurement_reflns_used 5260
_cell_measurement_temperature 123(2)
_cell_volume 1122.64(11)
_computing_cell_refinement 'Bruker SAINT'
_computing_data_collection 'Bruker APEX2'
_computing_data_reduction 'Bruker SAINT'
_computing_molecular_graphics XSEED
_computing_publication_material 'Cif Tab'
_computing_structure_refinement 'SHELXL-2014 (Sheldrick 2014)'
_computing_structure_solution 'SHELXS-97 (Sheldrick 2008)'
_diffrn_ambient_temperature 123(2)
_diffrn_measured_fraction_theta_full 0.997
_diffrn_measured_fraction_theta_max 0.989
_diffrn_measurement_device_type 'Bruker APEX-II CCD'
_diffrn_measurement_method '\f and \w scans'
_diffrn_radiation_monochromator graphite
_diffrn_radiation_source 'fine-focus sealed tube'
_diffrn_radiation_type MoK\a
_diffrn_radiation_wavelength 0.71073
_diffrn_reflns_av_R_equivalents 0.0175
_diffrn_reflns_av_sigmaI/netI 0.0180
_diffrn_reflns_limit_h_max 15
_diffrn_reflns_limit_h_min -15
_diffrn_reflns_limit_k_max 14
_diffrn_reflns_limit_k_min -15
_diffrn_reflns_limit_l_max 12
_diffrn_reflns_limit_l_min -12
_diffrn_reflns_number 10457
_diffrn_reflns_theta_full 27.50
_diffrn_reflns_theta_max 29.79
_diffrn_reflns_theta_min 2.97
_exptl_absorpt_coefficient_mu 0.101
_exptl_absorpt_correction_T_max 0.7459
_exptl_absorpt_correction_T_min 0.6858
_exptl_absorpt_correction_type multi-scan
_exptl_absorpt_process_details 'SADABS (SHeldrick, 1996)'
_exptl_crystal_colour 'light yellow'
_exptl_crystal_density_diffrn 1.167
_exptl_crystal_density_method 'not measured'
_exptl_crystal_description plate
_exptl_crystal_F_000 424
_exptl_crystal_size_max 0.25
_exptl_crystal_size_mid 0.16
_exptl_crystal_size_min 0.09
_refine_diff_density_max 0.522
_refine_diff_density_min -0.179
_refine_diff_density_rms 0.048
_refine_ls_extinction_method none
_refine_ls_goodness_of_fit_ref 1.048
_refine_ls_hydrogen_treatment constr
_refine_ls_matrix_type full
_refine_ls_number_parameters 129
_refine_ls_number_reflns 3178
_refine_ls_number_restraints 0
_refine_ls_restrained_S_all 1.048
_refine_ls_R_factor_all 0.0461
_refine_ls_R_factor_gt 0.0413
_refine_ls_shift/su_max 0.000
_refine_ls_shift/su_mean 0.000
_refine_ls_structure_factor_coef Fsqd
_refine_ls_weighting_details 'calc w=1/[\s^2^(Fo^2^)+(0.0593P)^2^+0.3904P] where P=(Fo^2^+2Fc^2^)/3'
_refine_ls_weighting_scheme calc
_refine_ls_wR_factor_gt 0.1096
_refine_ls_wR_factor_ref 0.1137
_reflns_number_gt 2829
_reflns_number_total 3178
_reflns_threshold_expression >2sigma(I)
_cod_data_source_file om6b00445_si_001.cif
_cod_data_source_block vb224mf
_cod_original_sg_symbol_H-M P2(1)/c
_cod_database_code 4088790

loop_
_symmetry_equiv_pos_as_xyz
'x, y, z'
'-x, y+1/2, -z+1/2'
'-x, -y, -z'
'x, -y-1/2, z-1/2'

loop_
_atom_site_label
_atom_site_type_symbol
_atom_site_fract_x
_atom_site_fract_y
_atom_site_fract_z
_atom_site_U_iso_or_equiv
_atom_site_adp_type
_atom_site_occupancy
_atom_site_symmetry_multiplicity
_atom_site_calc_flag
_atom_site_refinement_flags
Na1 Na 0.52048(4) -0.07713(4) -0.13851(5) 0.02258(13) Uani 1 1 d .
N1 N 0.45171(7) -0.13081(7) 0.10023(10) 0.01801(18) Uani 1 1 d .
C1 C 0.11547(10) -0.15029(12) -0.05265(16) 0.0332(3) Uani 1 1 d .
H1A H 0.1009 -0.2241 -0.0028 0.050 Uiso 1 1 calc R
H1B H 0.1212 -0.1661 -0.1596 0.050 Uiso 1 1 calc R
H1C H 0.0492 -0.0957 -0.0530 0.050 Uiso 1 1 calc R
C2 C 0.23194(9) -0.09607(10) 0.03639(13) 0.0237(2) Uani 1 1 d .
H2 H 0.2490 -0.0245 -0.0206 0.028 Uiso 1 1 calc R
C3 C 0.22033(10) -0.05923(11) 0.19740(15) 0.0301(3) Uani 1 1 d .
H3A H 0.1665 0.0086 0.1891 0.045 Uiso 1 1 calc R
H3B H 0.2994 -0.0379 0.2601 0.045 Uiso 1 1 calc R
H3C H 0.1876 -0.1247 0.2469 0.045 Uiso 1 1 calc R
C4 C 0.33431(9) -0.18292(9) 0.04482(13) 0.0211(2) Uani 1 1 d .
H4A H 0.3245 -0.2484 0.1146 0.025 Uiso 1 1 calc R
H4B H 0.3296 -0.2163 -0.0597 0.025 Uiso 1 1 calc R
C5 C 0.53942(9) -0.21183(8) 0.12652(11) 0.01730(19) Uani 1 1 d .
C6 C 0.52939(10) -0.33134(9) 0.09764(12) 0.0217(2) Uani 1 1 d .
H6A H 0.4533 -0.3649 0.0540 0.026 Uiso 1 1 calc R
H6B H 0.5986 -0.3799 0.1215 0.026 Uiso 1 1 calc R
C7 C 0.66251(9) -0.16451(9) 0.19419(11) 0.01832(19) Uani 1 1 d .
C8 C 0.76289(10) -0.20671(10) 0.14713(14) 0.0255(2) Uani 1 1 d .
H8 H 0.7537 -0.2661 0.0698 0.031 Uiso 1 1 calc R
C9 C 0.87631(10) -0.16271(12) 0.21223(16) 0.0329(3) Uani 1 1 d .
H9 H 0.9441 -0.1924 0.1794 0.039 Uiso 1 1 calc R
C10 C 0.89105(11) -0.07641(12) 0.32404(16) 0.0335(3) Uani 1 1 d .
H10 H 0.9688 -0.0467 0.3683 0.040 Uiso 1 1 calc R
C11 C 0.79181(10) -0.03282(11) 0.37209(13) 0.0273(2) Uani 1 1 d .
H11 H 0.8014 0.0271 0.4487 0.033 Uiso 1 1 calc R
C12 C 0.67913(9) -0.07713(9) 0.30781(12) 0.0213(2) Uani 1 1 d .
H12 H 0.6118 -0.0475 0.3416 0.026 Uiso 1 1 calc R

loop_
_atom_site_aniso_label
_atom_site_aniso_U_11
_atom_site_aniso_U_22
_atom_site_aniso_U_33
_atom_site_aniso_U_23
_atom_site_aniso_U_13
_atom_site_aniso_U_12
Na1 0.0357(3) 0.0156(2) 0.0185(2) -0.00091(14) 0.01038(17) -0.00007(16)
N1 0.0168(4) 0.0156(4) 0.0211(4) 0.0017(3) 0.0034(3) -0.0006(3)
C1 0.0196(5) 0.0359(6) 0.0408(7) -0.0022(5) 0.0003(5) -0.0045(4)
C2 0.0180(4) 0.0214(5) 0.0304(5) 0.0018(4) 0.0024(4) -0.0015(4)
C3 0.0232(5) 0.0301(6) 0.0385(6) -0.0066(5) 0.0098(4) -0.0004(4)
C4 0.0189(4) 0.0170(4) 0.0278(5) 0.0003(4) 0.0060(4) -0.0024(3)
C5 0.0219(4) 0.0164(4) 0.0147(4) 0.0028(3) 0.0064(3) 0.0004(3)
C6 0.0288(5) 0.0157(4) 0.0223(5) 0.0019(3) 0.0092(4) 0.0017(4)
C7 0.0190(4) 0.0169(4) 0.0185(4) 0.0053(3) 0.0032(3) 0.0032(3)
C8 0.0224(5) 0.0252(5) 0.0297(5) 0.0009(4) 0.0072(4) 0.0062(4)
C9 0.0184(5) 0.0400(7) 0.0395(6) 0.0027(5) 0.0054(4) 0.0087(4)
C10 0.0195(5) 0.0420(7) 0.0348(6) 0.0039(5) -0.0025(4) -0.0004(5)
C11 0.0264(5) 0.0300(6) 0.0222(5) -0.0003(4) -0.0013(4) -0.0019(4)
C12 0.0207(5) 0.0237(5) 0.0191(4) 0.0024(4) 0.0038(3) 0.0022(4)

loop_
_atom_type_symbol
_atom_type_description
_atom_type_scat_dispersion_real
_atom_type_scat_dispersion_imag
_atom_type_scat_source
C C 0.0033 0.0016 'International Tables Vol C Tables 4.2.6.8 and 6.1.1.4'
H H 0.0000 0.0000 'International Tables Vol C Tables 4.2.6.8 and 6.1.1.4'
N N 0.0061 0.0033 'International Tables Vol C Tables 4.2.6.8 and 6.1.1.4'
Na Na 0.0362 0.0249 'International Tables Vol C Tables 4.2.6.8 and 6.1.1.4'

loop_
_geom_angle_atom_site_label_1
_geom_angle_atom_site_label_2
_geom_angle_atom_site_label_3
_geom_angle
_geom_angle_site_symmetry_1
_geom_angle_site_symmetry_3
N1 Na1 N1 100.31(3) 3_655 .
N1 Na1 C6 119.62(3) 3_655 4
N1 Na1 C6 138.89(3) . 4
N1 Na1 C12 63.67(3) 3_655 3_655
N1 Na1 C12 102.44(3) . 3_655
C6 Na1 C12 88.01(3) 4 3_655
N1 Na1 Na1 51.45(2) 3_655 3_655
N1 Na1 Na1 48.86(2) . 3_655
C6 Na1 Na1 167.75(3) 4 3_655
C12 Na1 Na1 80.31(3) 3_655 3_655
C5 N1 C4 112.24(8) . .
C5 N1 Na1 125.49(7) . 3_655
C4 N1 Na1 122.26(6) . 3_655
C5 N1 Na1 87.00(6) . .
C4 N1 Na1 105.07(6) . .
Na1 N1 Na1 79.69(3) 3_655 .
C1 C2 C3 110.23(10) . .
C1 C2 C4 109.81(9) . .
C3 C2 C4 111.25(9) . .
N1 C4 C2 113.39(8) . .
N1 C5 C6 127.87(10) . .
N1 C5 C7 114.92(8) . .
C6 C5 C7 117.21(9) . .
C5 C6 Na1 104.35(7) . 4_556
C8 C7 C12 118.22(10) . .
C8 C7 C5 121.42(9) . .
C12 C7 C5 120.36(9) . .
C9 C8 C7 120.61(11) . .
C10 C9 C8 120.40(11) . .
C9 C10 C11 119.82(11) . .
C12 C11 C10 119.71(11) . .
C11 C12 C7 121.24(10) . .
C11 C12 Na1 121.86(8) . 3_655
C7 C12 Na1 95.26(6) . 3_655

loop_
_geom_bond_atom_site_label_1
_geom_bond_atom_site_label_2
_geom_bond_distance
_geom_bond_site_symmetry_2
Na1 N1 2.3994(9) 3_655
Na1 N1 2.4914(9) .
Na1 C6 2.5792(11) 4
Na1 C12 3.0003(11) 3_655
Na1 Na1 3.1344(8) 3_655
N1 C5 1.3440(13) .
N1 C4 1.4499(12) .
N1 Na1 2.3994(9) 3_655
C1 C2 1.5186(15) .
C2 C3 1.5195(17) .
C2 C4 1.5219(15) .
C5 C6 1.3825(14) .
C5 C7 1.5015(14) .
C6 Na1 2.5792(11) 4_556
C7 C8 1.3935(14) .
C7 C12 1.3956(15) .
C8 C9 1.3899(16) .
C9 C10 1.3766(19) .
C10 C11 1.3916(18) .
C11 C12 1.3827(15) .
C12 Na1 3.0003(11) 3_655
